data_4118267
loop_
_publ_author_name
'Ming Li'
'A. Dieter Schl\"uter'
'Junji Sakamoto'

_publ_contact_author_email schweizer@org.chem.ethz.ch
_publ_contact_author_name 'B. Schweizer'
_publ_section_title
;
 Solid-State Photopolymerization of a Shape-Persistent Macrocycle with Two
 1,8-Diazaanthracene Units in a Single Crystal
;
_journal_name_full 'Journal of the American Chemical Society'
_journal_page_first 11721
_journal_page_last 11725
_journal_paper_doi 10.1021/ja3038905
_journal_volume 134
_journal_year 2012
_chemical_formula_moiety 'C62 H44 N4, C H Cl3'
_chemical_formula_sum 'C63 H45 Cl3 N4'
_chemical_formula_weight 964.38
_chemical_name_systematic
; 
 ? 
;
_space_group_IT_number 2
_symmetry_cell_setting triclinic
_symmetry_space_group_name_Hall '-P 1'
_symmetry_space_group_name_H-M 'P -1'
_atom_sites_solution_hydrogens geom
_atom_sites_solution_primary direct
_atom_sites_solution_secondary difmap
_audit_creation_method SHELXL-97
_cell_angle_alpha 109.431(5)
_cell_angle_beta 95.060(4)
_cell_angle_gamma 94.026(5)
_cell_formula_units_Z 2
_cell_length_a 8.8876(10)
_cell_length_b 16.169(2)
_cell_length_c 17.719(2)
_cell_measurement_reflns_used 1694
_cell_measurement_temperature 100(2)
_cell_measurement_theta_max 26.06
_cell_measurement_theta_min 2.45
_cell_volume 2378.4(5)
_computing_cell_refinement 'Bruker SAINT'
_computing_data_collection 'Bruker APEX2'
_computing_data_reduction 'Bruker SAINT'
_computing_molecular_graphics 'Platon, Ortep'
_computing_publication_material 'Bruker SHELXTL'
_computing_structure_refinement 'OLEX2 (Dolomanov, 2009), SHELXL-97 (Sheldrick, 2008)'
_computing_structure_solution 'SHELXS-97 (Sheldrick, 2008)'
_diffrn_ambient_temperature 100(2)
_diffrn_measured_fraction_theta_full 0.982
_diffrn_measured_fraction_theta_max 0.982
_diffrn_measurement_device_type 'Bruker APEX-II CCD'
_diffrn_measurement_method '\f and \w scans'
_diffrn_radiation_monochromator graphite
_diffrn_radiation_source 'fine-focus sealed tube'
_diffrn_radiation_type MoK\a
_diffrn_radiation_wavelength 0.71073
_diffrn_reflns_av_R_equivalents 0.0647
_diffrn_reflns_av_sigmaI/netI 0.1508
_diffrn_reflns_limit_h_max 8
_diffrn_reflns_limit_h_min -11
_diffrn_reflns_limit_k_max 21
_diffrn_reflns_limit_k_min -16
_diffrn_reflns_limit_l_max 23
_diffrn_reflns_limit_l_min -23
_diffrn_reflns_number 20852
_diffrn_reflns_theta_full 27.56
_diffrn_reflns_theta_max 27.56
_diffrn_reflns_theta_min 2.54
_exptl_absorpt_coefficient_mu 0.241
_exptl_absorpt_correction_T_max 0.9952
_exptl_absorpt_correction_T_min 0.9534
_exptl_absorpt_correction_type multi-scan
_exptl_absorpt_process_details SADABS
_exptl_crystal_colour colourless
_exptl_crystal_density_diffrn 1.347
_exptl_crystal_description rod
_exptl_crystal_F_000 1004
_exptl_crystal_size_max 0.20
_exptl_crystal_size_mid 0.08
_exptl_crystal_size_min 0.02
_refine_diff_density_max 1.177
_refine_diff_density_min -0.491
_refine_diff_density_rms 0.086
_refine_ls_extinction_method none
_refine_ls_goodness_of_fit_ref 1.012
_refine_ls_hydrogen_treatment mixed
_refine_ls_matrix_type full
_refine_ls_number_parameters 655
_refine_ls_number_reflns 10805
_refine_ls_number_restraints 7
_refine_ls_restrained_S_all 1.012
_refine_ls_R_factor_all 0.1877
_refine_ls_R_factor_gt 0.0798
_refine_ls_shift/su_max 0.006
_refine_ls_shift/su_mean 0.000
_refine_ls_structure_factor_coef Fsqd
_refine_ls_weighting_details 'calc w=1/[\s^2^(Fo^2^)+(0.1000P)^2^+0.0000P] where P=(Fo^2^+2Fc^2^)/3'
_refine_ls_weighting_scheme calc
_refine_ls_wR_factor_gt 0.1846
_refine_ls_wR_factor_ref 0.2371
_reflns_number_gt 4883
_reflns_number_total 10805
_reflns_threshold_expression >2sigma(I)
_cod_data_source_file ja3038905_si_003.cif
_cod_data_source_block sc262811_0m
_cod_database_code 4118267

loop_
_symmetry_equiv_pos_as_xyz
'x, y, z'
'-x, -y, -z'

loop_
_atom_site_label
_atom_site_type_symbol
_atom_site_fract_x
_atom_site_fract_y
_atom_site_fract_z
_atom_site_U_iso_or_equiv
_atom_site_adp_type
_atom_site_occupancy
_atom_site_symmetry_multiplicity
_atom_site_calc_flag
_atom_site_refinement_flags
_atom_site_disorder_assembly
_atom_site_disorder_group
Cl1 Cl 1.67379(18) 0.24016(12) 0.24949(9) 0.0429(5) Uani 0.816(2) 1 d P A 1
Cl2 Cl 1.51648(16) 0.27584(11) 0.11637(8) 0.0360(4) Uani 0.816(2) 1 d P A 1
Cl3 Cl 1.41783(18) 0.34487(10) 0.27449(9) 0.0407(4) Uani 0.816(2) 1 d P A 1
C65 C 1.5781(7) 0.3200(5) 0.2207(4) 0.0419(16) Uani 0.816(2) 1 d P A 1
H65A H 1.6545 0.3793 0.2336 0.050 Uiso 0.816(2) 1 calc PR A 1
Cl1A Cl 0.9931(13) 0.2367(9) 0.3865(6) 0.112(5) Uani 0.184(2) 1 d PD . 2
Cl2A Cl 0.8366(17) 0.2630(9) 0.2509(8) 0.143(6) Uani 0.184(2) 1 d PD . 2
Cl3A Cl 1.0917(16) 0.1596(9) 0.2279(8) 0.127(5) Uani 0.184(2) 1 d PD . 2
C65A C 0.937(2) 0.1858(15) 0.2812(10) 0.0419(16) Uani 0.184(2) 1 d PD . 2
H65 H 0.8615 0.1266 0.2705 0.050 Uiso 0.184(2) 1 calc PR A 2
N1 N 0.8603(3) 0.9144(2) 0.41471(19) 0.0147(7) Uani 1 1 d . . .
N11 N 0.6159(3) 0.6453(2) 0.35986(19) 0.0150(7) Uani 1 1 d . . .
N33 N 0.8824(3) 0.8593(2) 0.13915(19) 0.0156(8) Uani 1 1 d . . .
N43 N 0.6370(3) 0.5892(2) 0.08198(19) 0.0147(7) Uani 1 1 d . . .
C2 C 0.8382(4) 0.9977(3) 0.4214(2) 0.0168(9) Uani 1 1 d . . .
H2 H 0.9001 1.0495 0.4703 0.020 Uiso 1 1 calc R . .
C3 C 0.7399(4) 1.0201(3) 0.3684(2) 0.0170(9) Uani 1 1 d . . .
H3 H 0.7269 1.0871 0.3767 0.020 Uiso 1 1 calc R . .
C4 C 0.6573(4) 0.9520(3) 0.3033(2) 0.0141(9) Uani 1 1 d . . .
C5 C 0.6780(4) 0.8653(3) 0.2961(2) 0.0122(8) Uani 1 1 d . . .
C6 C 0.5952(4) 0.7855(2) 0.2286(2) 0.0122(8) Uani 1 1 d . . .
H6 H 0.4935 0.8063 0.2055 0.015 Uiso 1 1 calc R . .
C7 C 0.5466(4) 0.7168(3) 0.2640(2) 0.0123(8) Uani 1 1 d . . .
C8 C 0.4070(4) 0.6654(3) 0.2407(2) 0.0150(9) Uani 1 1 d . . .
C9 C 0.3718(4) 0.6057(3) 0.2799(2) 0.0164(9) Uani 1 1 d . . .
H9 H 0.2655 0.5666 0.2648 0.020 Uiso 1 1 calc R . .
C10 C 0.4777(4) 0.5987(3) 0.3385(2) 0.0168(9) Uani 1 1 d . . .
H10 H 0.4489 0.5541 0.3685 0.020 Uiso 1 1 calc R . .
C12 C 0.6476(4) 0.7024(3) 0.3230(2) 0.0131(9) Uani 1 1 d . . .
C13 C 0.8044(4) 0.7548(3) 0.3437(2) 0.0119(8) Uani 1 1 d . . .
C14 C 0.7801(4) 0.8501(3) 0.3529(2) 0.0120(8) Uani 1 1 d . . .
C15 C 0.5579(4) 0.9743(3) 0.2464(2) 0.0140(9) Uani 1 1 d . . .
C16 C 0.4790(4) 0.9973(3) 0.2000(2) 0.0168(9) Uani 1 1 d . . .
C17 C 0.3794(5) 1.0263(3) 0.1474(3) 0.0224(10) Uani 1 1 d . . .
C18 C 0.3598(4) 0.9831(3) 0.0644(2) 0.0186(9) Uani 1 1 d . . .
H18 H 0.4179 0.9270 0.0393 0.022 Uiso 1 1 calc R . .
C19 C 0.2652(4) 1.0122(3) 0.0137(3) 0.0209(10) Uani 1 1 d . . .
C20 C 0.1838(5) 1.0822(3) 0.0470(3) 0.0314(12) Uani 1 1 d . . .
H20 H 0.1092 1.1039 0.0092 0.038 Uiso 1 1 calc R . .
C21 C 0.1990(5) 1.1246(3) 0.1303(3) 0.0304(11) Uani 1 1 d . . .
H21 H 0.1361 1.1785 0.1554 0.036 Uiso 1 1 calc R . .
C22 C 0.2967(5) 1.0965(3) 0.1809(3) 0.0269(11) Uani 1 1 d . . .
H22 H 0.3076 1.1284 0.2442 0.032 Uiso 1 1 calc R . .
C23 C 0.2450(5) 0.9670(3) -0.0758(3) 0.0266(11) Uani 1 1 d . . .
H23A H 0.3213 0.9164 -0.0917 0.040 Uiso 1 1 calc R . .
H23B H 0.2699 1.0145 -0.1049 0.040 Uiso 1 1 calc R . .
H23C H 0.1292 0.9374 -0.0953 0.040 Uiso 1 1 calc R . .
C24 C 0.3027(4) 0.6725(3) 0.1768(2) 0.0150(9) Uani 1 1 d . . .
C25 C 0.2215(4) 0.6774(3) 0.1218(2) 0.0151(9) Uani 1 1 d . . .
C26 C 0.1308(4) 0.6832(3) 0.0533(2) 0.0157(9) Uani 1 1 d . . .
C27 C 0.0008(4) 0.6248(3) 0.0172(2) 0.0152(9) Uani 1 1 d . . .
H27 H -0.0348 0.5769 0.0426 0.018 Uiso 1 1 calc R . .
C28 C -0.0823(4) 0.6286(3) -0.0513(2) 0.0170(9) Uani 1 1 d . . .
C29 C -0.0353(4) 0.6927(3) -0.0831(2) 0.0216(10) Uani 1 1 d . . .
H29 H -0.0982 0.6966 -0.1353 0.026 Uiso 1 1 calc R . .
C30 C 0.0933(5) 0.7515(3) -0.0473(3) 0.0230(10) Uani 1 1 d . . .
H30 H 0.1280 0.8000 -0.0722 0.028 Uiso 1 1 calc R . .
C31 C 0.1757(5) 0.7470(3) 0.0204(2) 0.0207(10) Uani 1 1 d . . .
H31 H 0.2735 0.7921 0.0477 0.025 Uiso 1 1 calc R . .
C32 C 0.8887(4) 0.7471(3) 0.4189(2) 0.0159(9) Uani 1 1 d . . .
H32A H 0.8226 0.7704 0.4687 0.024 Uiso 1 1 calc R . .
H32B H 0.9973 0.7866 0.4328 0.024 Uiso 1 1 calc R . .
H32C H 0.9061 0.6790 0.4087 0.024 Uiso 1 1 calc R . .
C34 C 1.0190(4) 0.9071(3) 0.1617(2) 0.0162(9) Uani 1 1 d . . .
H34 H 1.0475 0.9526 0.1325 0.019 Uiso 1 1 calc R . .
C35 C 1.1247(4) 0.8999(3) 0.2211(2) 0.0166(9) Uani 1 1 d . . .
H35 H 1.2297 0.9404 0.2380 0.020 Uiso 1 1 calc R . .
C36 C 1.0903(4) 0.8384(3) 0.2582(2) 0.0132(9) Uani 1 1 d . . .
C37 C 0.9513(4) 0.7860(2) 0.2335(2) 0.0108(8) Uani 1 1 d . . .
C38 C 0.9027(4) 0.7170(2) 0.2685(2) 0.0119(8) Uani 1 1 d . . .
H38 H 1.0045 0.6961 0.2913 0.014 Uiso 1 1 calc R . .
C39 C 0.8200(4) 0.6375(2) 0.2009(2) 0.0120(8) Uani 1 1 d . . .
C40 C 0.8377(4) 0.5505(3) 0.1940(2) 0.0142(9) Uani 1 1 d . A .
C41 C 0.7565(4) 0.4830(3) 0.1272(2) 0.0174(9) Uani 1 1 d . . .
H41 H 0.7705 0.4159 0.1178 0.021 Uiso 1 1 calc R . .
C42 C 0.6588(4) 0.5057(3) 0.0744(2) 0.0162(9) Uani 1 1 d . . .
H42 H 0.5973 0.4543 0.0250 0.019 Uiso 1 1 calc R . .
C44 C 0.7176(4) 0.6533(3) 0.1442(2) 0.0123(8) Uani 1 1 d . . .
C45 C 0.6946(4) 0.7491(3) 0.1544(2) 0.0119(8) Uani 1 1 d . . .
C46 C 0.8509(4) 0.8011(3) 0.1756(2) 0.0132(8) Uiso 1 1 d . . .
C47 C 1.1937(4) 0.8315(3) 0.3220(2) 0.0155(9) Uani 1 1 d . . .
C48 C 1.2776(4) 0.8273(3) 0.3774(2) 0.0153(9) Uani 1 1 d . . .
C49 C 1.3670(4) 0.8190(3) 0.4457(2) 0.0143(9) Uani 1 1 d . . .
C50 C 1.4990(4) 0.8747(3) 0.4817(2) 0.0162(9) Uani 1 1 d . . .
H50 H 1.5367 0.9232 0.4575 0.019 Uiso 1 1 calc R . .
C050 C 1.7214(4) 0.9298(3) 0.5904(2) 0.0236(10) Uani 1 1 d . . .
H05A H 1.8135 0.9136 0.5539 0.035 Uiso 1 1 calc R . .
H05B H 1.7532 0.9242 0.6486 0.035 Uiso 1 1 calc R . .
H05C H 1.6976 0.9966 0.5981 0.035 Uiso 1 1 calc R . .
C51 C 1.5830(4) 0.8677(3) 0.5496(2) 0.0173(9) Uani 1 1 d . . .
C051 C -0.2206(4) 0.5645(3) -0.0916(2) 0.0237(10) Uani 1 1 d . . .
H05D H -0.1964 0.4987 -0.0956 0.035 Uiso 1 1 calc R . .
H05E H -0.2500 0.5663 -0.1515 0.035 Uiso 1 1 calc R . .
H05F H -0.3144 0.5824 -0.0568 0.035 Uiso 1 1 calc R . .
C52 C 1.5304(5) 0.8018(3) 0.5784(2) 0.0218(10) Uani 1 1 d . . .
H52 H 1.5929 0.7945 0.6291 0.026 Uiso 1 1 calc R . .
C53 C 1.3993(5) 0.7456(3) 0.5428(3) 0.0227(10) Uani 1 1 d . . .
H53 H 1.3626 0.6964 0.5665 0.027 Uiso 1 1 calc R . .
C54 C 1.3168(5) 0.7538(3) 0.4764(2) 0.0203(10) Uani 1 1 d . . .
H54 H 1.2163 0.7112 0.4489 0.024 Uiso 1 1 calc R . .
C55 C 0.9302(4) 0.5258(3) 0.2511(2) 0.0167(9) Uani 1 1 d . . .
C56 C 0.9929(7) 0.4961(6) 0.2970(5) 0.0207(14) Uiso 0.816(2) 1 d P A 1
C57 C 1.0655(6) 0.4547(4) 0.3487(3) 0.0218(12) Uiso 0.816(2) 1 d P A 1
C57A C 1.1185(19) 0.4752(12) 0.3538(9) 0.0218(12) Uiso 0.184(2) 1 d PGD A 2
C58A C 1.133(2) 0.5133(13) 0.4373(10) 0.0237(11) Uiso 0.184(2) 1 d PG A 2
H58 H 1.0661 0.5645 0.4647 0.028 Uiso 0.184(2) 1 calc PR A 2
C59A C 1.234(2) 0.4842(14) 0.4848(7) 0.028(11) Uiso 0.184(2) 1 d PG A 2
C60A C 1.321(2) 0.4171(13) 0.4489(9) 0.041(7) Uiso 0.184(2) 1 d PG A 2
H60 H 1.3988 0.3949 0.4851 0.049 Uiso 0.184(2) 1 calc PR A 2
C61A C 1.3073(18) 0.3790(11) 0.3654(10) 0.039(7) Uiso 0.184(2) 1 d PG A 2
H61 H 1.3739 0.3278 0.3381 0.046 Uiso 0.184(2) 1 calc PR A 2
C62A C 1.2059(19) 0.4080(11) 0.3179(7) 0.026(6) Uiso 0.184(2) 1 d PG A 2
H62 H 1.1951 0.3790 0.2543 0.031 Uiso 0.184(2) 1 calc PR A 2
C58 C 1.1434(7) 0.5077(4) 0.4236(3) 0.0237(11) Uiso 0.816(2) 1 d P A 1
H58A H 1.1513 0.5774 0.4410 0.028 Uiso 0.816(2) 1 calc PR A 1
C59 C 1.2110(8) 0.4672(5) 0.4754(4) 0.027(2) Uiso 0.816(2) 1 d P A 1
C60 C 1.2035(6) 0.3765(4) 0.4506(3) 0.0246(13) Uani 0.816(2) 1 d P A 1
H60A H 1.2581 0.3460 0.4884 0.029 Uiso 0.816(2) 1 calc PR A 1
C61 C 1.1247(6) 0.3242(4) 0.3760(4) 0.0323(14) Uani 0.816(2) 1 d P A 1
H61A H 1.1168 0.2545 0.3581 0.039 Uiso 0.816(2) 1 calc PR A 1
C62 C 1.0569(6) 0.3644(3) 0.3258(3) 0.0228(12) Uani 0.816(2) 1 d P A 1
H62A H 0.9980 0.3250 0.2691 0.027 Uiso 0.816(2) 1 calc PR A 1
C63 C 1.2846(8) 0.5221(5) 0.5584(4) 0.0379(18) Uiso 0.816(2) 1 d P A 1
H63A H 1.3989 0.5469 0.5549 0.057 Uiso 0.816(2) 1 calc PR A 1
H63B H 1.2879 0.4821 0.5966 0.057 Uiso 0.816(2) 1 calc PR A 1
H63C H 1.2198 0.5769 0.5834 0.057 Uiso 0.816(2) 1 calc PR A 1
C64 C 0.6104(4) 0.7565(3) 0.0778(2) 0.0163(9) Uani 1 1 d . . .
H64A H 0.5928 0.8246 0.0877 0.024 Uiso 1 1 calc R . .
H64B H 0.5019 0.7169 0.0635 0.024 Uiso 1 1 calc R . .
H64C H 0.6773 0.7333 0.0284 0.024 Uiso 1 1 calc R . .
C63A C 1.251(4) 0.535(2) 0.5811(18) 0.0379(18) Uiso 0.184(2) 1 d P A 2
H63D H 1.3690 0.5571 0.6033 0.057 Uiso 0.184(2) 1 calc PR A 2
H63E H 1.2080 0.4911 0.6104 0.057 Uiso 0.184(2) 1 calc PR A 2
H63F H 1.1865 0.5916 0.5940 0.057 Uiso 0.184(2) 1 calc PR A 2
C56A C 1.021(4) 0.498(3) 0.295(2) 0.0207(14) Uiso 0.184(2) 1 d PD A 2

loop_
_atom_site_aniso_label
_atom_site_aniso_U_11
_atom_site_aniso_U_22
_atom_site_aniso_U_33
_atom_site_aniso_U_23
_atom_site_aniso_U_13
_atom_site_aniso_U_12
Cl1 0.0358(9) 0.0641(12) 0.0295(9) 0.0173(8) -0.0035(7) 0.0110(8)
Cl2 0.0308(8) 0.0571(11) 0.0218(8) 0.0186(7) -0.0007(6) -0.0043(7)
Cl3 0.0540(10) 0.0341(9) 0.0307(9) 0.0052(7) 0.0120(7) 0.0032(8)
C65 0.041(3) 0.056(4) 0.028(3) 0.019(3) -0.003(3) -0.013(3)
Cl1A 0.093(8) 0.173(13) 0.075(8) 0.069(8) -0.037(6) -0.030(8)
Cl2A 0.139(13) 0.133(13) 0.105(11) -0.007(9) -0.057(9) 0.007(10)
Cl3A 0.144(12) 0.113(11) 0.098(10) 0.001(8) 0.026(9) 0.007(9)
C65A 0.041(3) 0.056(4) 0.028(3) 0.019(3) -0.003(3) -0.013(3)
N1 0.0137(16) 0.0146(19) 0.0124(18) 0.0007(15) -0.0007(14) 0.0024(15)
N11 0.0147(17) 0.0143(19) 0.0155(18) 0.0047(15) 0.0014(14) 0.0012(14)
N33 0.0160(17) 0.0158(19) 0.0136(18) 0.0036(15) -0.0013(14) 0.0037(15)
N43 0.0136(16) 0.0128(19) 0.0156(18) 0.0027(15) -0.0014(14) 0.0023(14)
C2 0.016(2) 0.015(2) 0.015(2) 0.0003(18) 0.0008(17) 0.0010(18)
C3 0.017(2) 0.012(2) 0.019(2) 0.0021(18) -0.0002(17) 0.0033(17)
C4 0.0102(18) 0.018(2) 0.015(2) 0.0066(18) 0.0003(16) 0.0015(17)
C5 0.0094(18) 0.016(2) 0.011(2) 0.0037(17) 0.0015(15) 0.0001(16)
C6 0.0122(18) 0.011(2) 0.012(2) 0.0024(17) 0.0013(16) 0.0049(16)
C7 0.0137(19) 0.013(2) 0.009(2) 0.0020(17) 0.0005(16) 0.0029(16)
C8 0.015(2) 0.017(2) 0.012(2) 0.0037(18) 0.0011(17) 0.0041(18)
C9 0.0141(19) 0.015(2) 0.017(2) 0.0025(18) -0.0006(17) -0.0002(17)
C10 0.017(2) 0.015(2) 0.019(2) 0.0074(18) 0.0034(17) -0.0014(17)
C12 0.0153(19) 0.011(2) 0.011(2) 0.0016(17) 0.0014(16) 0.0029(16)
C13 0.0151(19) 0.012(2) 0.0076(19) 0.0020(16) -0.0014(16) 0.0035(16)
C14 0.0106(18) 0.014(2) 0.011(2) 0.0033(17) 0.0035(16) 0.0034(16)
C15 0.017(2) 0.009(2) 0.015(2) 0.0022(17) 0.0033(17) 0.0022(17)
C16 0.018(2) 0.014(2) 0.020(2) 0.0075(18) 0.0017(18) 0.0019(17)
C17 0.025(2) 0.026(3) 0.024(2) 0.018(2) 0.0040(19) 0.005(2)
C18 0.018(2) 0.019(2) 0.022(2) 0.0129(19) -0.0023(18) 0.0001(18)
C19 0.018(2) 0.025(3) 0.023(2) 0.013(2) 0.0009(18) 0.0001(19)
C20 0.033(3) 0.034(3) 0.029(3) 0.017(2) -0.005(2) 0.003(2)
C21 0.033(3) 0.029(3) 0.031(3) 0.013(2) 0.001(2) 0.011(2)
C22 0.029(2) 0.024(3) 0.029(3) 0.012(2) 0.000(2) 0.004(2)
C23 0.023(2) 0.031(3) 0.025(3) 0.012(2) -0.0059(19) 0.000(2)
C24 0.0113(19) 0.013(2) 0.019(2) 0.0024(18) 0.0021(17) 0.0013(16)
C25 0.016(2) 0.008(2) 0.018(2) 0.0012(18) -0.0010(18) -0.0003(17)
C26 0.019(2) 0.015(2) 0.014(2) 0.0063(18) 0.0010(17) 0.0029(17)
C27 0.017(2) 0.014(2) 0.014(2) 0.0036(18) 0.0004(17) 0.0019(17)
C28 0.0138(19) 0.018(2) 0.017(2) 0.0040(19) -0.0002(17) 0.0023(17)
C29 0.020(2) 0.026(3) 0.020(2) 0.009(2) 0.0003(18) 0.0081(19)
C30 0.024(2) 0.021(3) 0.027(3) 0.014(2) 0.000(2) 0.0017(19)
C31 0.020(2) 0.020(2) 0.022(2) 0.007(2) 0.0010(18) 0.0043(19)
C32 0.017(2) 0.018(2) 0.013(2) 0.0076(18) -0.0030(17) 0.0026(17)
C34 0.021(2) 0.017(2) 0.013(2) 0.0078(18) 0.0042(17) 0.0010(18)
C35 0.0141(19) 0.018(2) 0.015(2) 0.0042(18) -0.0023(17) -0.0032(17)
C36 0.0126(19) 0.015(2) 0.010(2) 0.0024(17) -0.0018(16) 0.0034(17)
C37 0.0111(18) 0.009(2) 0.010(2) 0.0009(16) -0.0016(15) 0.0015(16)
C38 0.0116(18) 0.010(2) 0.011(2) 0.0016(17) -0.0046(16) -0.0004(16)
C39 0.0110(18) 0.010(2) 0.014(2) 0.0045(17) 0.0002(16) 0.0000(16)
C40 0.0150(19) 0.016(2) 0.015(2) 0.0079(18) 0.0037(17) 0.0034(17)
C41 0.018(2) 0.014(2) 0.018(2) 0.0028(18) 0.0052(18) -0.0008(17)
C42 0.015(2) 0.014(2) 0.014(2) 0.0008(18) -0.0028(17) -0.0042(17)
C44 0.0097(18) 0.013(2) 0.012(2) 0.0015(17) -0.0008(16) 0.0009(16)
C45 0.0096(18) 0.014(2) 0.010(2) 0.0023(17) -0.0040(15) 0.0008(16)
C47 0.0145(19) 0.011(2) 0.019(2) 0.0045(18) 0.0003(17) -0.0021(17)
C48 0.0133(19) 0.013(2) 0.018(2) 0.0025(18) 0.0004(17) 0.0019(17)
C49 0.0115(19) 0.017(2) 0.013(2) 0.0013(18) 0.0009(16) 0.0053(17)
C50 0.017(2) 0.018(2) 0.011(2) 0.0015(18) 0.0003(17) 0.0021(18)
C050 0.021(2) 0.031(3) 0.014(2) 0.005(2) -0.0074(18) -0.004(2)
C51 0.017(2) 0.016(2) 0.012(2) -0.0032(18) -0.0009(17) 0.0021(18)
C051 0.023(2) 0.025(3) 0.018(2) 0.004(2) -0.0073(18) -0.0020(19)
C52 0.026(2) 0.024(3) 0.016(2) 0.008(2) -0.0048(18) 0.009(2)
C53 0.026(2) 0.021(2) 0.022(2) 0.010(2) -0.0032(19) 0.001(2)
C54 0.022(2) 0.020(2) 0.018(2) 0.007(2) -0.0022(18) 0.0013(19)
C55 0.024(2) 0.011(2) 0.017(2) 0.0067(18) 0.0042(18) 0.0058(18)
C60 0.021(3) 0.033(3) 0.029(3) 0.021(3) 0.005(2) 0.009(2)
C61 0.043(3) 0.021(3) 0.038(4) 0.018(3) -0.005(3) 0.003(3)
C62 0.030(3) 0.018(3) 0.024(3) 0.013(2) -0.001(2) -0.001(2)
C64 0.0148(19) 0.019(2) 0.013(2) 0.0047(18) -0.0066(16) 0.0026(17)

loop_
_atom_type_symbol
_atom_type_description
_atom_type_scat_dispersion_real
_atom_type_scat_dispersion_imag
_atom_type_scat_source
C C 0.0033 0.0016 'International Tables Vol C Tables 4.2.6.8 and 6.1.1.4'
H H 0.0000 0.0000 'International Tables Vol C Tables 4.2.6.8 and 6.1.1.4'
N N 0.0061 0.0033 'International Tables Vol C Tables 4.2.6.8 and 6.1.1.4'
Cl Cl 0.1484 0.1585 'International Tables Vol C Tables 4.2.6.8 and 6.1.1.4'

loop_
_geom_angle_atom_site_label_1
_geom_angle_atom_site_label_2
_geom_angle_atom_site_label_3
_geom_angle
_geom_angle_site_symmetry_1
_geom_angle_site_symmetry_3
Cl2 C65 Cl3 109.3(3) . .
Cl2 C65 Cl1 108.6(4) . .
Cl3 C65 Cl1 109.6(3) . .
Cl2 C65 H65A 109.8 . .
Cl3 C65 H65A 109.8 . .
Cl1 C65 H65A 109.8 . .
C65A Cl3A C21 155.7(10) . 1_645
C65A Cl3A C22 161.9(11) . 1_645
C21 Cl3A C22 38.1(3) 1_645 1_645
Cl3A C65A Cl2A 110.7(13) . .
Cl3A C65A Cl1A 111.9(12) . .
Cl2A C65A Cl1A 106.0(12) . .
Cl3A C65A H65 109.4 . .
Cl2A C65A H65 109.4 . .
Cl1A C65A H65 109.4 . .
C14 N1 C2 117.1(3) . .
C12 N11 C10 116.9(3) . .
C46 N33 C34 117.0(3) . .
C42 N43 C44 117.3(3) . .
N1 C2 C3 124.0(4) . .
N1 C2 H2 118.0 . .
C3 C2 H2 118.0 . .
C2 C3 C4 118.5(4) . .
C2 C3 H3 120.8 . .
C4 C3 H3 120.8 . .
C5 C4 C3 118.2(3) . .
C5 C4 C15 122.7(4) . .
C3 C4 C15 119.1(4) . .
C14 C5 C4 118.7(4) . .
C14 C5 C6 117.9(3) . .
C4 C5 C6 123.5(3) . .
C7 C6 C5 108.5(3) . .
C7 C6 C45 113.3(3) . .
C5 C6 C45 112.4(3) . .
C7 C6 H6 107.4 . .
C5 C6 H6 107.4 . .
C45 C6 H6 107.4 . .
C8 C7 C12 117.8(4) . .
C8 C7 C6 123.5(3) . .
C12 C7 C6 118.7(3) . .
C7 C8 C9 118.4(4) . .
C7 C8 C24 120.7(4) . .
C9 C8 C24 120.8(4) . .
C10 C9 C8 118.8(4) . .
C10 C9 H9 120.6 . .
C8 C9 H9 120.6 . .
N11 C10 C9 123.9(4) . .
N11 C10 H10 118.1 . .
C9 C10 H10 118.1 . .
N11 C12 C7 124.1(3) . .
N11 C12 C13 118.7(3) . .
C7 C12 C13 117.2(3) . .
C32 C13 C12 111.4(3) . .
C32 C13 C14 112.3(3) . .
C12 C13 C14 106.9(3) . .
C32 C13 C38 109.1(3) . .
C12 C13 C38 108.9(3) . .
C14 C13 C38 108.1(3) . .
N1 C14 C5 123.6(4) . .
N1 C14 C13 118.0(3) . .
C5 C14 C13 118.4(3) . .
C16 C15 C4 176.5(4) . .
C15 C16 C17 177.1(4) . .
C22 C17 C18 119.6(4) . .
C22 C17 C16 119.0(4) . .
C18 C17 C16 121.3(4) . .
C17 C18 C19 121.1(4) . .
C17 C18 H18 119.5 . .
C19 C18 H18 119.5 . .
C20 C19 C18 119.1(4) . .
C20 C19 C23 119.3(4) . .
C18 C19 C23 121.5(4) . .
C19 C20 C21 120.4(4) . .
C19 C20 H20 119.8 . .
C21 C20 H20 119.8 . .
C20 C21 C22 120.4(4) . .
C20 C21 Cl3A 145.6(6) . 1_465
C22 C21 Cl3A 81.0(5) . 1_465
C20 C21 H21 119.8 . .
C22 C21 H21 119.8 . .
Cl3A C21 H21 47.8 1_465 .
C17 C22 C21 119.4(4) . .
C17 C22 Cl3A 155.2(5) . 1_465
C21 C22 Cl3A 61.0(4) . 1_465
C17 C22 H22 120.3 . .
C21 C22 H22 120.3 . .
Cl3A C22 H22 65.3 1_465 .
C19 C23 H23A 109.5 . .
C19 C23 H23B 109.5 . .
H23A C23 H23B 109.5 . .
C19 C23 H23C 109.5 . .
H23A C23 H23C 109.5 . .
H23B C23 H23C 109.5 . .
C25 C24 C8 177.1(4) . .
C24 C25 C26 176.9(4) . .
C31 C26 C27 119.3(4) . .
C31 C26 C25 119.2(4) . .
C27 C26 C25 121.4(4) . .
C28 C27 C26 120.9(4) . .
C28 C27 H27 119.6 . .
C26 C27 H27 119.6 . .
C27 C28 C29 118.8(4) . .
C27 C28 C051 121.2(4) . .
C29 C28 C051 120.0(4) . .
C30 C29 C28 120.7(4) . .
C30 C29 H29 119.7 . .
C28 C29 H29 119.7 . .
C31 C30 C29 120.1(4) . .
C31 C30 H30 119.9 . .
C29 C30 H30 119.9 . .
C30 C31 C26 120.1(4) . .
C30 C31 H31 119.9 . .
C26 C31 H31 119.9 . .
C13 C32 H32A 109.5 . .
C13 C32 H32B 109.5 . .
H32A C32 H32B 109.5 . .
C13 C32 H32C 109.5 . .
H32A C32 H32C 109.5 . .
H32B C32 H32C 109.5 . .
N33 C34 C35 123.5(4) . .
N33 C34 H34 118.3 . .
C35 C34 H34 118.3 . .
C34 C35 C36 118.7(4) . .
C34 C35 H35 120.6 . .
C36 C35 H35 120.6 . .
C35 C36 C37 118.6(3) . .
C35 C36 C47 120.4(3) . .
C37 C36 C47 121.0(4) . .
C46 C37 C36 118.0(3) . .
C46 C37 C38 118.7(3) . .
C36 C37 C38 123.3(3) . .
C37 C38 C39 108.6(3) . .
C37 C38 C13 112.6(3) . .
C39 C38 C13 113.3(3) . .
C37 C38 H38 107.3 . .
C39 C38 H38 107.3 . .
C13 C38 H38 107.3 . .
C40 C39 C44 118.5(4) . .
C40 C39 C38 123.8(3) . .
C44 C39 C38 117.6(3) . .
C39 C40 C41 117.8(4) . .
C39 C40 C55 123.9(4) . .
C41 C40 C55 118.3(4) . .
C42 C41 C40 119.0(4) . .
C42 C41 H41 120.5 . .
C40 C41 H41 120.5 . .
N43 C42 C41 123.6(4) . .
N43 C42 H42 118.2 . .
C41 C42 H42 118.2 . .
N43 C44 C39 123.6(4) . .
N43 C44 C45 118.3(3) . .
C39 C44 C45 118.0(3) . .
C46 C45 C44 107.3(3) . .
C46 C45 C64 111.6(3) . .
C44 C45 C64 111.4(3) . .
C46 C45 C6 109.4(3) . .
C44 C45 C6 107.9(3) . .
C64 C45 C6 109.2(3) . .
N33 C46 C37 124.1(3) . .
N33 C46 C45 118.4(3) . .
C37 C46 C45 117.5(3) . .
C48 C47 C36 177.9(4) . .
C47 C48 C49 175.1(4) . .
C50 C49 C54 120.2(4) . .
C50 C49 C48 121.4(4) . .
C54 C49 C48 118.4(4) . .
C49 C50 C51 120.9(4) . .
C49 C50 H50 119.5 . .
C51 C50 H50 119.5 . .
C51 C050 H05A 109.5 . .
C51 C050 H05B 109.5 . .
H05A C050 H05B 109.5 . .
C51 C050 H05C 109.5 . .
H05A C050 H05C 109.5 . .
H05B C050 H05C 109.5 . .
C52 C51 C50 117.4(4) . .
C52 C51 C050 121.5(4) . .
C50 C51 C050 121.0(4) . .
C28 C051 H05D 109.5 . .
C28 C051 H05E 109.5 . .
H05D C051 H05E 109.5 . .
C28 C051 H05F 109.5 . .
H05D C051 H05F 109.5 . .
H05E C051 H05F 109.5 . .
C53 C52 C51 122.2(4) . .
C53 C52 H52 118.9 . .
C51 C52 H52 118.9 . .
C54 C53 C52 119.8(4) . .
C54 C53 H53 120.1 . .
C52 C53 H53 120.1 . .
C53 C54 C49 119.5(4) . .
C53 C54 H54 120.3 . .
C49 C54 H54 120.3 . .
C56 C55 C56A 11(2) . .
C56 C55 C40 171.3(6) . .
C56A C55 C40 173.1(18) . .
C55 C56 C57 176.3(9) . .
C62 C57 C58 120.4(5) . .
C62 C57 C56 120.5(6) . .
C58 C57 C56 119.1(6) . .
C58A C57A C62A 120.0 . .
C58A C57A C56A 127.5(19) . .
C62A C57A C56A 112.5(19) . .
C59A C58A C57A 120.0 . .
C59A C58A H58 120.0 . .
C57A C58A H58 120.0 . .
C58A C59A C60A 120.0 . .
C58A C59A C63A 117.1(15) . .
C60A C59A C63A 122.8(16) . .
C61A C60A C59A 120.0 . .
C61A C60A H60 120.0 . .
C59A C60A H60 120.0 . .
C60A C61A C62A 120.0 . .
C60A C61A H61 120.0 . .
C62A C61A H61 120.0 . .
C61A C62A C57A 120.0 . .
C61A C62A H62 120.0 . .
C57A C62A H62 120.0 . .
C57 C58 C59 119.2(6) . .
C57 C58 H58A 120.4 . .
C59 C58 H58A 120.4 . .
C60 C59 C58 119.4(7) . .
C60 C59 C63 120.1(6) . .
C58 C59 C63 120.4(7) . .
C59 C60 C61 120.8(5) . .
C59 C60 H60A 119.6 . .
C61 C60 H60A 119.6 . .
C62 C61 C60 119.5(5) . .
C62 C61 H61A 120.3 . .
C60 C61 H61A 120.3 . .
C57 C62 C61 120.6(5) . .
C57 C62 H62A 119.7 . .
C61 C62 H62A 119.7 . .
C45 C64 H64A 109.5 . .
C45 C64 H64B 109.5 . .
H64A C64 H64B 109.5 . .
C45 C64 H64C 109.5 . .
H64A C64 H64C 109.5 . .
H64B C64 H64C 109.5 . .
C59A C63A H63D 109.5 . .
C59A C63A H63E 109.5 . .
H63D C63A H63E 109.5 . .
C59A C63A H63F 109.5 . .
H63D C63A H63F 109.5 . .
H63E C63A H63F 109.5 . .
C55 C56A C57A 173(3) . .

loop_
_geom_bond_atom_site_label_1
_geom_bond_atom_site_label_2
_geom_bond_distance
_geom_bond_site_symmetry_2
Cl1 C65 1.780(7) .
Cl2 C65 1.765(6) .
Cl3 C65 1.779(6) .
C65 H65A 1.0800 .
Cl1A C65A 1.779(16) .
Cl2A C65A 1.776(17) .
Cl3A C65A 1.736(16) .
Cl3A C21 1.983(13) 1_645
Cl3A C22 2.240(13) 1_645
C65A H65 1.0800 .
N1 C14 1.338(5) .
N1 C2 1.343(5) .
N11 C12 1.325(5) .
N11 C10 1.348(5) .
N33 C46 1.335(5) .
N33 C34 1.344(5) .
N43 C42 1.341(5) .
N43 C44 1.341(5) .
C2 C3 1.378(5) .
C2 H2 1.0600 .
C3 C4 1.405(5) .
C3 H3 1.0600 .
C4 C5 1.393(5) .
C4 C15 1.434(5) .
C5 C14 1.390(5) .
C5 C6 1.523(5) .
C6 C7 1.502(5) .
C6 C45 1.619(5) .
C6 H6 1.0800 .
C7 C8 1.392(5) .
C7 C12 1.407(5) .
C8 C9 1.398(5) .
C8 C24 1.439(5) .
C9 C10 1.377(5) .
C9 H9 1.0600 .
C10 H10 1.0600 .
C12 C13 1.527(5) .
C13 C32 1.516(5) .
C13 C14 1.527(5) .
C13 C38 1.627(5) .
C15 C16 1.202(5) .
C16 C17 1.441(5) .
C17 C22 1.388(6) .
C17 C18 1.391(6) .
C18 C19 1.393(5) .
C18 H18 1.0600 .
C19 C20 1.377(6) .
C19 C23 1.498(6) .
C20 C21 1.395(6) .
C20 H20 1.0600 .
C21 C22 1.398(6) .
C21 Cl3A 1.983(13) 1_465
C21 H21 1.0600 .
C22 Cl3A 2.240(13) 1_465
C22 H22 1.0600 .
C23 H23A 1.0800 .
C23 H23B 1.0800 .
C23 H23C 1.0800 .
C24 C25 1.188(5) .
C25 C26 1.431(5) .
C26 C31 1.395(6) .
C26 C27 1.396(5) .
C27 C28 1.386(5) .
C27 H27 1.0600 .
C28 C29 1.391(6) .
C28 C051 1.507(5) .
C29 C30 1.391(6) .
C29 H29 1.0600 .
C30 C31 1.375(6) .
C30 H30 1.0600 .
C31 H31 1.0600 .
C32 H32A 1.0800 .
C32 H32B 1.0800 .
C32 H32C 1.0800 .
C34 C35 1.389(5) .
C34 H34 1.0600 .
C35 C36 1.392(5) .
C35 H35 1.0600 .
C36 C37 1.395(5) .
C36 C47 1.433(5) .
C37 C46 1.395(5) .
C37 C38 1.502(5) .
C38 C39 1.521(5) .
C38 H38 1.0800 .
C39 C40 1.392(5) .
C39 C44 1.395(5) .
C40 C41 1.411(5) .
C40 C55 1.423(5) .
C41 C42 1.376(5) .
C41 H41 1.0600 .
C42 H42 1.0600 .
C44 C45 1.528(5) .
C45 C46 1.520(5) .
C45 C64 1.536(5) .
C47 C48 1.202(5) .
C48 C49 1.438(5) .
C49 C50 1.390(5) .
C49 C54 1.403(6) .
C50 C51 1.400(5) .
C50 H50 1.0600 .
C050 C51 1.494(5) .
C050 H05A 1.0800 .
C050 H05B 1.0800 .
C050 H05C 1.0800 .
C51 C52 1.395(6) .
C051 H05D 1.0800 .
C051 H05E 1.0800 .
C051 H05F 1.0800 .
C52 C53 1.386(6) .
C52 H52 1.0600 .
C53 C54 1.380(5) .
C53 H53 1.0600 .
C54 H54 1.0600 .
C55 C56 1.192(7) .
C55 C56A 1.28(2) .
C56 C57 1.440(8) .
C57 C62 1.373(7) .
C57 C58 1.404(8) .
C57A C58A 1.3900 .
C57A C62A 1.3900 .
C57A C56A 1.455(19) .
C58A C59A 1.3900 .
C58A H58 1.0600 .
C59A C60A 1.3900 .
C59A C63A 1.62(3) .
C60A C61A 1.3900 .
C60A H60 1.0600 .
C61A C62A 1.3900 .
C61A H61 1.0600 .
C62A H62 1.0600 .
C58 C59 1.411(7) .
C58 H58A 1.0600 .
C59 C60 1.378(9) .
C59 C63 1.504(10) .
C60 C61 1.401(8) .
C60 H60A 1.0600 .
C61 C62 1.386(7) .
C61 H61A 1.0600 .
C62 H62A 1.0600 .
C63 H63A 1.0800 .
C63 H63B 1.0800 .
C63 H63C 1.0800 .
C64 H64A 1.0800 .
C64 H64B 1.0800 .
C64 H64C 1.0800 .
C63A H63D 1.0800 .
C63A H63E 1.0800 .
C63A H63F 1.0800 .

loop_
_geom_torsion_atom_site_label_1
_geom_torsion_atom_site_label_2
_geom_torsion_atom_site_label_3
_geom_torsion_atom_site_label_4
_geom_torsion
_geom_torsion_site_symmetry_1
_geom_torsion_site_symmetry_4
C21 Cl3A C65A Cl2A -48(3) 1_645 .
C22 Cl3A C65A Cl2A -176(3) 1_645 .
C21 Cl3A C65A Cl1A -166(2) 1_645 .
C22 Cl3A C65A Cl1A 66(4) 1_645 .
C14 N1 C2 C3 -0.5(5) . .
N1 C2 C3 C4 0.0(6) . .
C2 C3 C4 C5 0.6(5) . .
C2 C3 C4 C15 -178.1(3) . .
C3 C4 C5 C14 -0.6(5) . .
C15 C4 C5 C14 178.1(3) . .
C3 C4 C5 C6 179.8(3) . .
C15 C4 C5 C6 -1.5(5) . .
C14 C5 C6 C7 42.2(4) . .
C4 C5 C6 C7 -138.2(4) . .
C14 C5 C6 C45 -84.0(4) . .
C4 C5 C6 C45 95.7(4) . .
C5 C6 C7 C8 140.1(3) . .
C45 C6 C7 C8 -94.2(4) . .
C5 C6 C7 C12 -40.8(4) . .
C45 C6 C7 C12 84.8(4) . .
C12 C7 C8 C9 3.2(5) . .
C6 C7 C8 C9 -177.7(3) . .
C12 C7 C8 C24 -175.8(3) . .
C6 C7 C8 C24 3.3(5) . .
C7 C8 C9 C10 -1.5(5) . .
C24 C8 C9 C10 177.4(3) . .
C12 N11 C10 C9 1.8(6) . .
C8 C9 C10 N11 -1.1(6) . .
C10 N11 C12 C7 0.1(5) . .
C10 N11 C12 C13 -178.3(3) . .
C8 C7 C12 N11 -2.6(5) . .
C6 C7 C12 N11 178.3(3) . .
C8 C7 C12 C13 175.8(3) . .
C6 C7 C12 C13 -3.3(5) . .
N11 C12 C13 C32 -13.1(5) . .
C7 C12 C13 C32 168.4(3) . .
N11 C12 C13 C14 -136.1(3) . .
C7 C12 C13 C14 45.4(4) . .
N11 C12 C13 C38 107.3(4) . .
C7 C12 C13 C38 -71.2(4) . .
C2 N1 C14 C5 0.6(5) . .
C2 N1 C14 C13 179.4(3) . .
C4 C5 C14 N1 0.0(5) . .
C6 C5 C14 N1 179.7(3) . .
C4 C5 C14 C13 -178.9(3) . .
C6 C5 C14 C13 0.8(5) . .
C32 C13 C14 N1 14.4(5) . .
C12 C13 C14 N1 136.9(3) . .
C38 C13 C14 N1 -106.0(3) . .
C32 C13 C14 C5 -166.7(3) . .
C12 C13 C14 C5 -44.2(4) . .
C38 C13 C14 C5 72.9(4) . .
C5 C4 C15 C16 -158(6) . .
C3 C4 C15 C16 21(7) . .
C4 C15 C16 C17 -92(11) . .
C15 C16 C17 C22 30(9) . .
C15 C16 C17 C18 -147(9) . .
C22 C17 C18 C19 3.8(6) . .
C16 C17 C18 C19 -179.0(4) . .
C17 C18 C19 C20 -3.4(6) . .
C17 C18 C19 C23 179.1(4) . .
C18 C19 C20 C21 1.6(7) . .
C23 C19 C20 C21 179.1(4) . .
C19 C20 C21 C22 -0.1(7) . .
C19 C20 C21 Cl3A -122.4(10) . 1_465
C18 C17 C22 C21 -2.2(6) . .
C16 C17 C22 C21 -179.6(4) . .
C18 C17 C22 Cl3A 81.4(12) . 1_465
C16 C17 C22 Cl3A -95.9(12) . 1_465
C20 C21 C22 C17 0.5(7) . .
Cl3A C21 C22 C17 151.5(6) 1_465 .
C20 C21 C22 Cl3A -151.1(7) . 1_465
C7 C8 C24 C25 58(9) . .
C9 C8 C24 C25 -120(8) . .
C8 C24 C25 C26 -14(15) . .
C24 C25 C26 C31 -50(8) . .
C24 C25 C26 C27 128(8) . .
C31 C26 C27 C28 1.0(6) . .
C25 C26 C27 C28 -177.1(3) . .
C26 C27 C28 C29 -0.9(6) . .
C26 C27 C28 C051 178.5(4) . .
C27 C28 C29 C30 0.4(6) . .
C051 C28 C29 C30 -179.0(4) . .
C28 C29 C30 C31 0.0(6) . .
C29 C30 C31 C26 0.2(6) . .
C27 C26 C31 C30 -0.6(6) . .
C25 C26 C31 C30 177.5(3) . .
C46 N33 C34 C35 -1.5(5) . .
N33 C34 C35 C36 1.9(6) . .
C34 C35 C36 C37 0.6(5) . .
C34 C35 C36 C47 -177.5(3) . .
C35 C36 C37 C46 -3.1(5) . .
C47 C36 C37 C46 174.9(3) . .
C35 C36 C37 C38 179.4(3) . .
C47 C36 C37 C38 -2.6(5) . .
C46 C37 C38 C39 41.3(4) . .
C36 C37 C38 C39 -141.2(3) . .
C46 C37 C38 C13 -85.0(4) . .
C36 C37 C38 C13 92.5(4) . .
C32 C13 C38 C37 -118.2(3) . .
C12 C13 C38 C37 120.0(3) . .
C14 C13 C38 C37 4.2(4) . .
C32 C13 C38 C39 118.0(3) . .
C12 C13 C38 C39 -3.8(4) . .
C14 C13 C38 C39 -119.6(3) . .
C37 C38 C39 C40 139.7(4) . .
C13 C38 C39 C40 -94.4(4) . .
C37 C38 C39 C44 -42.2(4) . .
C13 C38 C39 C44 83.7(4) . .
C44 C39 C40 C41 3.3(5) . .
C38 C39 C40 C41 -178.6(3) . .
C44 C39 C40 C55 -175.4(3) . .
C38 C39 C40 C55 2.7(6) . .
C39 C40 C41 C42 -3.0(5) . .
C55 C40 C41 C42 175.7(3) . .
C44 N43 C42 C41 1.0(5) . .
C40 C41 C42 N43 0.9(6) . .
C42 N43 C44 C39 -0.7(5) . .
C42 N43 C44 C45 -179.8(3) . .
C40 C39 C44 N43 -1.5(5) . .
C38 C39 C44 N43 -179.7(3) . .
C40 C39 C44 C45 177.6(3) . .
C38 C39 C44 C45 -0.6(5) . .
N43 C44 C45 C46 -137.0(3) . .
C39 C44 C45 C46 43.8(4) . .
N43 C44 C45 C64 -14.6(4) . .
C39 C44 C45 C64 166.2(3) . .
N43 C44 C45 C6 105.3(4) . .
C39 C44 C45 C6 -73.9(4) . .
C7 C6 C45 C46 -119.2(3) . .
C5 C6 C45 C46 4.3(4) . .
C7 C6 C45 C44 -2.8(4) . .
C5 C6 C45 C44 120.7(3) . .
C7 C6 C45 C64 118.4(3) . .
C5 C6 C45 C64 -118.1(3) . .
C34 N33 C46 C37 -1.4(5) . .
C34 N33 C46 C45 177.2(3) . .
C36 C37 C46 N33 3.7(5) . .
C38 C37 C46 N33 -178.7(3) . .
C36 C37 C46 C45 -174.9(3) . .
C38 C37 C46 C45 2.7(5) . .
C44 C45 C46 N33 136.3(3) . .
C64 C45 C46 N33 14.0(5) . .
C6 C45 C46 N33 -107.0(4) . .
C44 C45 C46 C37 -45.0(4) . .
C64 C45 C46 C37 -167.3(3) . .
C6 C45 C46 C37 71.7(4) . .
C35 C36 C47 C48 99(12) . .
C37 C36 C47 C48 -79(12) . .
C36 C47 C48 C49 58(15) . .
C47 C48 C49 C50 -154(5) . .
C47 C48 C49 C54 25(5) . .
C54 C49 C50 C51 -0.8(6) . .
C48 C49 C50 C51 178.2(3) . .
C49 C50 C51 C52 1.2(5) . .
C49 C50 C51 C050 -177.5(4) . .
C50 C51 C52 C53 -0.9(6) . .
C050 C51 C52 C53 177.8(4) . .
C51 C52 C53 C54 0.3(6) . .
C52 C53 C54 C49 0.1(6) . .
C50 C49 C54 C53 0.1(6) . .
C48 C49 C54 C53 -178.9(3) . .
C39 C40 C55 C56 142(4) . .
C41 C40 C55 C56 -36(4) . .
C39 C40 C55 C56A -127(15) . .
C41 C40 C55 C56A 54(15) . .
C56A C55 C56 C57 -102(18) . .
C40 C55 C56 C57 40(13) . .
C55 C56 C57 C62 -1(11) . .
C55 C56 C57 C58 -180(100) . .
C62A C57A C58A C59A 0.0 . .
C56A C57A C58A C59A -179(3) . .
C57A C58A C59A C60A 0.0 . .
C57A C58A C59A C63A 177(2) . .
C58A C59A C60A C61A 0.0 . .
C63A C59A C60A C61A -177(2) . .
C59A C60A C61A C62A 0.0 . .
C60A C61A C62A C57A 0.0 . .
C58A C57A C62A C61A 0.0 . .
C56A C57A C62A C61A 179(2) . .
C62 C57 C58 C59 -0.8(8) . .
C56 C57 C58 C59 178.2(5) . .
C57 C58 C59 C60 2.0(8) . .
C57 C58 C59 C63 -175.3(6) . .
C58 C59 C60 C61 -2.5(9) . .
C63 C59 C60 C61 174.8(5) . .
C59 C60 C61 C62 1.8(8) . .
C58 C57 C62 C61 0.1(8) . .
C56 C57 C62 C61 -179.0(6) . .
C60 C61 C62 C57 -0.5(8) . .
C56 C55 C56A C57A -65(24) . .
C40 C55 C56A C57A 166(14) . .
C58A C57A C56A C55 3(28) . .
C62A C57A C56A C55 -176(26) . .
